data_7709932
loop_
_publ_author_name
'Biswas, Sneha'
'CHOWDHURY, TANIA'
'Ghosh, Avik'
'Das, Abhijit K.'
'Das, Debasis'

_publ_section_title
;
 Effect of O-substitution in imidazole based Zn(II) dual fluorescent
 probes in the light of arsenate detection in potable water: A combined
 experimental and theoretical approach
;
_journal_name_full 'Dalton Transactions'
_journal_paper_doi 10.1039/D2DT00357K
_journal_year 2022
_chemical_formula_moiety 'C30 H36 I2 N6 O4 Zn2, C3 H7 N O'
_chemical_formula_sum 'C33 H43 I2 N7 O5 Zn2'
_chemical_formula_weight 1002.28
_space_group_crystal_system monoclinic
_space_group_IT_number 15
_space_group_name_Hall '-I 2ya'
_space_group_name_H-M_alt 'I 1 2/a 1'
_atom_sites_solution_hydrogens geom
_audit_creation_method SHELXL-2018/3
_audit_update_record
;
2022-04-01 deposited with the CCDC.	2022-04-06 downloaded from the CCDC.
;
_cell_angle_alpha 90
_cell_angle_beta 100.328(2)
_cell_angle_gamma 90
_cell_formula_units_Z 4
_cell_length_a 15.2583(5)
_cell_length_b 10.8243(3)
_cell_length_c 23.9765(7)
_cell_measurement_reflns_used 9241
_cell_measurement_temperature 125(2)
_cell_measurement_theta_max 34.29
_cell_measurement_theta_min 2.71
_cell_volume 3895.8(2)
_computing_cell_refinement 'Bruker SAINT'
_computing_data_collection 'Bruker APEX2'
_computing_data_reduction 'Bruker SAINT'
_computing_structure_refinement 'SHELXL-2018/3 (Sheldrick, 2018)'
_computing_structure_solution 'SHELXT 2014/5 (Sheldrick, 2014)'
_diffrn_ambient_temperature 125(2)
_diffrn_measured_fraction_theta_full 0.986
_diffrn_measured_fraction_theta_max 0.870
_diffrn_measurement_device_type 'Bruker APEX-II CCD'
_diffrn_measurement_method '\f and \w scans'
_diffrn_radiation_type MoK\a
_diffrn_radiation_wavelength 0.71073
_diffrn_reflns_av_R_equivalents 0.0435
_diffrn_reflns_av_unetI/netI 0.0361
_diffrn_reflns_Laue_measured_fraction_full 0.986
_diffrn_reflns_Laue_measured_fraction_max 0.870
_diffrn_reflns_limit_h_max 24
_diffrn_reflns_limit_h_min -23
_diffrn_reflns_limit_k_max 17
_diffrn_reflns_limit_k_min -11
_diffrn_reflns_limit_l_max 37
_diffrn_reflns_limit_l_min -36
_diffrn_reflns_number 30300
_diffrn_reflns_point_group_measured_fraction_full 0.986
_diffrn_reflns_point_group_measured_fraction_max 0.870
_diffrn_reflns_theta_full 25.242
_diffrn_reflns_theta_max 34.573
_diffrn_reflns_theta_min 2.320
_exptl_absorpt_coefficient_mu 2.863
_exptl_absorpt_correction_T_max 0.579
_exptl_absorpt_correction_T_min 0.381
_exptl_absorpt_correction_type multi-scan
_exptl_absorpt_process_details SADABS
_exptl_crystal_colour yellow
_exptl_crystal_density_diffrn 1.709
_exptl_crystal_description needle
_exptl_crystal_F_000 1984
_exptl_crystal_size_max 0.35
_exptl_crystal_size_mid 0.22
_exptl_crystal_size_min 0.13
_refine_diff_density_max 1.272
_refine_diff_density_min -0.989
_refine_diff_density_rms 0.115
_refine_ls_extinction_method none
_refine_ls_goodness_of_fit_ref 1.096
_refine_ls_hydrogen_treatment constr
_refine_ls_matrix_type full
_refine_ls_number_parameters 236
_refine_ls_number_reflns 7230
_refine_ls_number_restraints 6
_refine_ls_restrained_S_all 1.096
_refine_ls_R_factor_all 0.0427
_refine_ls_R_factor_gt 0.0301
_refine_ls_shift/su_max 0.001
_refine_ls_shift/su_mean 0.000
_refine_ls_structure_factor_coef Fsqd
_refine_ls_weighting_details 'w=1/[\s^2^(Fo^2^)+(0.0113P)^2^+11.2090P] where P=(Fo^2^+2Fc^2^)/3'
_refine_ls_weighting_scheme calc
_refine_ls_wR_factor_gt 0.0624
_refine_ls_wR_factor_ref 0.0703
_reflns_Friedel_coverage 0.000
_reflns_number_gt 6047
_reflns_number_total 7230
_reflns_threshold_expression 'I > 2\s(I)'
_cod_data_source_file d2dt00357k2.cif
_cod_data_source_block shelx
_cod_original_sg_symbol_H-M 'I 2/a'
_cod_database_code 7709932
_shelx_shelxl_version_number 2018/3
_shelx_space_group_comment
;
The symmetry employed for this shelxl refinement is uniquely defined
by the following loop, which should always be used as a source of
symmetry information in preference to the above space-group names.
They are only intended as comments.
;

loop_
_space_group_symop_operation_xyz
'x, y, z'
'-x+1/2, y, -z'
'x+1/2, y+1/2, z+1/2'
'-x+1, y+1/2, -z+1/2'
'-x, -y, -z'
'x-1/2, -y, z'
'-x+1/2, -y+1/2, -z+1/2'
'x, -y+1/2, z+1/2'

loop_
_atom_site_label
_atom_site_type_symbol
_atom_site_fract_x
_atom_site_fract_y
_atom_site_fract_z
_atom_site_U_iso_or_equiv
_atom_site_adp_type
_atom_site_occupancy
_atom_site_site_symmetry_order
_atom_site_calc_flag
_atom_site_refinement_flags_posn
_atom_site_refinement_flags_adp
_atom_site_refinement_flags_occupancy
_atom_site_disorder_assembly
_atom_site_disorder_group
Zn1 Zn 0.36109(2) 0.51690(2) 0.35654(2) 0.01808(5) Uani 1 1 d . . . . .
I1 I 0.42783(2) 0.67442(2) 0.29632(2) 0.02262(4) Uani 1 1 d . . . . .
O1 O 0.40515(10) 0.34997(13) 0.35900(7) 0.0214(3) Uani 1 1 d . . . . .
O2 O 0.49153(10) 0.14424(14) 0.35974(7) 0.0242(3) Uani 1 1 d . . . . .
N1 N 0.23248(11) 0.47504(16) 0.33083(7) 0.0192(3) Uani 1 1 d . . . . .
N2 N 0.10207(11) 0.56774(16) 0.46931(7) 0.0195(3) Uani 1 1 d . . . . .
N3 N 0.11238(12) 0.57314(16) 0.56186(7) 0.0204(3) Uani 1 1 d . . . . .
C1 C 0.40117(13) 0.13645(19) 0.34203(9) 0.0188(3) Uani 1 1 d . . . . .
C2 C 0.35483(15) 0.02920(19) 0.32570(9) 0.0236(4) Uani 1 1 d . . . . .
H2 H 0.386006 -0.046871 0.326181 0.028 Uiso 1 1 calc R U . . .
C3 C 0.26157(15) 0.0316(2) 0.30830(9) 0.0249(4) Uani 1 1 d . . . . .
H3 H 0.229895 -0.042736 0.297536 0.030 Uiso 1 1 calc R U . . .
C4 C 0.21703(14) 0.1411(2) 0.30701(9) 0.0221(4) Uani 1 1 d . . . . .
H4 H 0.154282 0.142419 0.294732 0.026 Uiso 1 1 calc R U . . .
C5 C 0.26274(13) 0.25340(19) 0.32368(8) 0.0183(3) Uani 1 1 d . . . . .
C6 C 0.35648(13) 0.25313(18) 0.34216(8) 0.0168(3) Uani 1 1 d . . . . .
C7 C 0.20793(13) 0.3630(2) 0.31847(8) 0.0201(4) Uani 1 1 d . . . . .
H7 H 0.146310 0.351002 0.304202 0.024 Uiso 1 1 calc R U . . .
C8 C 0.54277(16) 0.0343(2) 0.35917(12) 0.0312(5) Uani 1 1 d . . . . .
H8A H 0.605238 0.056600 0.357731 0.037 Uiso 1 1 calc R U . . .
H8B H 0.519149 -0.013871 0.324632 0.037 Uiso 1 1 calc R U . . .
C9 C 0.5406(2) -0.0444(3) 0.41054(15) 0.0452(7) Uani 1 1 d . . . . .
H9A H 0.561409 0.004197 0.444859 0.068 Uiso 1 1 calc R U . . .
H9B H 0.579559 -0.116147 0.409859 0.068 Uiso 1 1 calc R U . . .
H9C H 0.479526 -0.072413 0.410402 0.068 Uiso 1 1 calc R U . . .
C10 C 0.16398(15) 0.5720(2) 0.32185(9) 0.0240(4) Uani 1 1 d . . . . .
H10A H 0.107615 0.537474 0.300725 0.029 Uiso 1 1 calc R U . . .
H10B H 0.183187 0.639482 0.298878 0.029 Uiso 1 1 calc R U . . .
C11 C 0.14844(14) 0.6236(2) 0.37856(9) 0.0223(4) Uani 1 1 d . . . . .
H11A H 0.205167 0.656198 0.400107 0.027 Uiso 1 1 calc R U . . .
H11B H 0.105314 0.692714 0.371746 0.027 Uiso 1 1 calc R U . . .
C12 C 0.11273(15) 0.5239(2) 0.41308(9) 0.0220(4) Uani 1 1 d . . . . .
H12A H 0.054373 0.494987 0.392276 0.026 Uiso 1 1 calc R U . . .
H12B H 0.154098 0.452634 0.417501 0.026 Uiso 1 1 calc R U . . .
C13 C 0.05422(15) 0.6694(2) 0.48099(9) 0.0243(4) Uani 1 1 d . . . . .
H13 H 0.022650 0.726088 0.454486 0.029 Uiso 1 1 calc R U . . .
C14 C 0.06156(16) 0.6718(2) 0.53849(10) 0.0249(4) Uani 1 1 d . . . . .
H14 H 0.035622 0.732173 0.559265 0.030 Uiso 1 1 calc R U . . .
C15 C 0.13522(14) 0.51267(19) 0.51867(9) 0.0205(4) Uani 1 1 d . . . . .
H15 H 0.170486 0.439798 0.522193 0.025 Uiso 1 1 calc R U . . .
C17 C 0.2625(4) -0.0602(2) 0.4698(2) 0.0402(12) Uani 0.5 1 d G . P A -1
H17A H 0.243135 -0.125827 0.493053 0.060 Uiso 0.5 1 calc R U P A -1
H17B H 0.230498 -0.067947 0.430705 0.060 Uiso 0.5 1 calc R U P A -1
H17C H 0.326662 -0.067621 0.470491 0.060 Uiso 0.5 1 calc R U P A -1
C18 C 0.2032(4) 0.0610(3) 0.54274(17) 0.0445(14) Uani 0.5 1 d G . P A -1
H18A H 0.193337 -0.023916 0.554361 0.067 Uiso 0.5 1 calc R U P A -1
H18B H 0.243064 0.103479 0.573378 0.067 Uiso 0.5 1 calc R U P A -1
H18C H 0.146117 0.104733 0.534555 0.067 Uiso 0.5 1 calc R U P A -1
C16 C 0.2631(2) 0.1631(2) 0.46851(12) 0.0284(9) Uani 0.5 1 d G . P A -1
H16 H 0.288967 0.157282 0.435386 0.034 Uiso 0.5 1 calc R U P A -1
N4 N 0.2434(2) 0.05912(19) 0.49231(11) 0.0222(9) Uani 0.5 1 d G . P A -1
O3 O 0.2503(4) 0.26821(19) 0.48643(17) 0.0425(13) Uani 0.5 1 d G U P A -1

loop_
_atom_site_aniso_label
_atom_site_aniso_U_11
_atom_site_aniso_U_22
_atom_site_aniso_U_33
_atom_site_aniso_U_23
_atom_site_aniso_U_13
_atom_site_aniso_U_12
Zn1 0.02143(11) 0.01512(10) 0.01735(11) -0.00031(8) 0.00260(8) 0.00151(8)
I1 0.02680(7) 0.01896(6) 0.02121(7) 0.00404(5) 0.00190(5) -0.00135(5)
O1 0.0202(7) 0.0154(6) 0.0272(8) -0.0024(5) 0.0009(6) -0.0007(5)
O2 0.0199(7) 0.0156(6) 0.0375(9) -0.0029(6) 0.0065(6) 0.0008(5)
N1 0.0212(8) 0.0226(8) 0.0143(7) 0.0022(6) 0.0045(6) 0.0045(6)
N2 0.0205(8) 0.0201(8) 0.0176(8) -0.0004(6) 0.0025(6) 0.0008(6)
N3 0.0242(8) 0.0184(8) 0.0187(8) 0.0005(6) 0.0038(6) -0.0004(6)
C1 0.0205(9) 0.0174(8) 0.0195(9) -0.0011(7) 0.0064(7) -0.0009(7)
C2 0.0305(10) 0.0166(9) 0.0256(10) -0.0041(7) 0.0098(8) -0.0035(8)
C3 0.0292(10) 0.0235(10) 0.0221(10) -0.0051(8) 0.0050(8) -0.0107(8)
C4 0.0216(9) 0.0278(10) 0.0163(9) -0.0003(7) 0.0022(7) -0.0072(8)
C5 0.0208(9) 0.0216(9) 0.0127(8) 0.0008(6) 0.0041(7) -0.0023(7)
C6 0.0213(8) 0.0168(8) 0.0127(8) -0.0003(6) 0.0042(7) -0.0008(7)
C7 0.0185(8) 0.0276(10) 0.0145(8) 0.0017(7) 0.0037(7) -0.0007(7)
C8 0.0264(11) 0.0184(10) 0.0502(15) -0.0009(9) 0.0103(10) 0.0043(8)
C9 0.0403(15) 0.0297(13) 0.062(2) 0.0156(13) -0.0009(14) -0.0022(11)
C10 0.0249(10) 0.0281(10) 0.0194(9) 0.0076(8) 0.0048(8) 0.0086(8)
C11 0.0230(9) 0.0219(9) 0.0224(9) 0.0034(7) 0.0053(8) 0.0055(7)
C12 0.0256(10) 0.0228(9) 0.0183(9) -0.0021(7) 0.0054(7) -0.0004(8)
C13 0.0288(10) 0.0227(10) 0.0215(10) 0.0026(8) 0.0045(8) 0.0079(8)
C14 0.0328(11) 0.0199(9) 0.0226(10) 0.0007(7) 0.0071(8) 0.0051(8)
C15 0.0237(9) 0.0175(8) 0.0204(9) 0.0007(7) 0.0041(7) 0.0021(7)
C17 0.049(3) 0.030(3) 0.042(3) -0.005(2) 0.008(3) 0.003(2)
C18 0.054(3) 0.059(4) 0.023(2) -0.005(2) 0.015(2) -0.020(3)
C16 0.028(2) 0.031(2) 0.027(2) 0.0026(18) 0.0056(17) 0.0017(18)
N4 0.0279(18) 0.0251(14) 0.012(3) -0.0006(13) 0.0002(19) -0.0029(19)
O3 0.0436(19) 0.0268(16) 0.061(4) -0.0028(16) 0.021(3) -0.0021(19)

loop_
_atom_type_symbol
_atom_type_description
_atom_type_scat_dispersion_real
_atom_type_scat_dispersion_imag
_atom_type_scat_source
C C 0.0033 0.0016 'International Tables Vol C Tables 4.2.6.8 and 6.1.1.4'
H H 0.0000 0.0000 'International Tables Vol C Tables 4.2.6.8 and 6.1.1.4'
I I -0.4742 1.8119 'International Tables Vol C Tables 4.2.6.8 and 6.1.1.4'
N N 0.0061 0.0033 'International Tables Vol C Tables 4.2.6.8 and 6.1.1.4'
O O 0.0106 0.0060 'International Tables Vol C Tables 4.2.6.8 and 6.1.1.4'
Zn Zn 0.2839 1.4301 'International Tables Vol C Tables 4.2.6.8 and 6.1.1.4'

loop_
_geom_angle_atom_site_label_1
_geom_angle_atom_site_label_2
_geom_angle_atom_site_label_3
_geom_angle
_geom_angle_site_symmetry_1
_geom_angle_site_symmetry_3
_geom_angle_publ_flag
O1 Zn1 N1 96.59(7) . . ?
O1 Zn1 N3 104.19(7) . 2_556 ?
N1 Zn1 N3 112.45(7) . 2_556 ?
O1 Zn1 I1 118.06(5) . . ?
N1 Zn1 I1 116.38(5) . . ?
N3 Zn1 I1 108.34(5) 2_556 . ?
C6 O1 Zn1 124.60(13) . . ?
C1 O2 C8 117.94(17) . . ?
C7 N1 C10 117.98(18) . . ?
C7 N1 Zn1 120.85(14) . . ?
C10 N1 Zn1 121.05(14) . . ?
C15 N2 C13 107.81(17) . . ?
C15 N2 C12 125.55(18) . . ?
C13 N2 C12 126.61(18) . . ?
C15 N3 C14 105.85(18) . . ?
C15 N3 Zn1 125.01(14) . 2_556 ?
C14 N3 Zn1 128.88(15) . 2_556 ?
O2 C1 C2 125.16(19) . . ?
O2 C1 C6 113.39(17) . . ?
C2 C1 C6 121.45(19) . . ?
C1 C2 C3 120.5(2) . . ?
C1 C2 H2 119.7 . . ?
C3 C2 H2 119.7 . . ?
C4 C3 C2 119.67(19) . . ?
C4 C3 H3 120.2 . . ?
C2 C3 H3 120.2 . . ?
C3 C4 C5 121.27(19) . . ?
C3 C4 H4 119.4 . . ?
C5 C4 H4 119.4 . . ?
C6 C5 C4 120.12(19) . . ?
C6 C5 C7 124.36(18) . . ?
C4 C5 C7 115.50(18) . . ?
O1 C6 C5 125.46(18) . . ?
O1 C6 C1 117.57(18) . . ?
C5 C6 C1 116.97(18) . . ?
N1 C7 C5 127.85(19) . . ?
N1 C7 H7 116.1 . . ?
C5 C7 H7 116.1 . . ?
O2 C8 C9 111.9(2) . . ?
O2 C8 H8A 109.2 . . ?
C9 C8 H8A 109.2 . . ?
O2 C8 H8B 109.2 . . ?
C9 C8 H8B 109.2 . . ?
H8A C8 H8B 107.9 . . ?
C8 C9 H9A 109.5 . . ?
C8 C9 H9B 109.5 . . ?
H9A C9 H9B 109.5 . . ?
C8 C9 H9C 109.5 . . ?
H9A C9 H9C 109.5 . . ?
H9B C9 H9C 109.5 . . ?
N1 C10 C11 110.53(17) . . ?
N1 C10 H10A 109.5 . . ?
C11 C10 H10A 109.5 . . ?
N1 C10 H10B 109.5 . . ?
C11 C10 H10B 109.5 . . ?
H10A C10 H10B 108.1 . . ?
C12 C11 C10 110.67(18) . . ?
C12 C11 H11A 109.5 . . ?
C10 C11 H11A 109.5 . . ?
C12 C11 H11B 109.5 . . ?
C10 C11 H11B 109.5 . . ?
H11A C11 H11B 108.1 . . ?
N2 C12 C11 112.36(17) . . ?
N2 C12 H12A 109.1 . . ?
C11 C12 H12A 109.1 . . ?
N2 C12 H12B 109.1 . . ?
C11 C12 H12B 109.1 . . ?
H12A C12 H12B 107.9 . . ?
C14 C13 N2 105.69(18) . . ?
C14 C13 H13 127.2 . . ?
N2 C13 H13 127.2 . . ?
C13 C14 N3 109.54(19) . . ?
C13 C14 H14 125.2 . . ?
N3 C14 H14 125.2 . . ?
N3 C15 N2 111.11(18) . . ?
N3 C15 H15 124.4 . . ?
N2 C15 H15 124.4 . . ?
N4 C17 H17A 109.5 . . ?
N4 C17 H17B 109.5 . . ?
H17A C17 H17B 109.5 . . ?
N4 C17 H17C 109.5 . . ?
H17A C17 H17C 109.5 . . ?
H17B C17 H17C 109.5 . . ?
N4 C18 H18A 109.5 . . ?
N4 C18 H18B 109.5 . . ?
H18A C18 H18B 109.5 . . ?
N4 C18 H18C 109.5 . . ?
H18A C18 H18C 109.5 . . ?
H18B C18 H18C 109.5 . . ?
O3 C16 N4 124.6 . . ?
O3 C16 H16 117.7 . . ?
N4 C16 H16 117.7 . . ?
C16 N4 C17 121.5 . . ?
C16 N4 C18 120.7 . . ?
C17 N4 C18 117.8 . . ?

loop_
_geom_bond_atom_site_label_1
_geom_bond_atom_site_label_2
_geom_bond_distance
_geom_bond_site_symmetry_2
_geom_bond_publ_flag
Zn1 O1 1.9251(15) . ?
Zn1 N1 2.0007(18) . ?
Zn1 N3 2.0196(18) 2_556 ?
Zn1 I1 2.5605(3) . ?
O1 C6 1.306(2) . ?
O2 C1 1.371(2) . ?
O2 C8 1.426(3) . ?
N1 C7 1.288(3) . ?
N1 C10 1.470(3) . ?
N2 C15 1.341(3) . ?
N2 C13 1.377(3) . ?
N2 C12 1.466(3) . ?
N3 C15 1.323(3) . ?
N3 C14 1.378(3) . ?
C1 C2 1.379(3) . ?
C1 C6 1.436(3) . ?
C2 C3 1.409(3) . ?
C2 H2 0.9500 . ?
C3 C4 1.364(3) . ?
C3 H3 0.9500 . ?
C4 C5 1.423(3) . ?
C4 H4 0.9500 . ?
C5 C6 1.419(3) . ?
C5 C7 1.444(3) . ?
C7 H7 0.9500 . ?
C8 C9 1.502(4) . ?
C8 H8A 0.9900 . ?
C8 H8B 0.9900 . ?
C9 H9A 0.9800 . ?
C9 H9B 0.9800 . ?
C9 H9C 0.9800 . ?
C10 C11 1.527(3) . ?
C10 H10A 0.9900 . ?
C10 H10B 0.9900 . ?
C11 C12 1.520(3) . ?
C11 H11A 0.9900 . ?
C11 H11B 0.9900 . ?
C12 H12A 0.9900 . ?
C12 H12B 0.9900 . ?
C13 C14 1.363(3) . ?
C13 H13 0.9500 . ?
C14 H14 0.9500 . ?
C15 H15 0.9500 . ?
C17 N4 1.4494 . ?
C17 H17A 0.9800 . ?
C17 H17B 0.9800 . ?
C17 H17C 0.9800 . ?
C18 N4 1.4505 . ?
C18 H18A 0.9800 . ?
C18 H18B 0.9800 . ?
C18 H18C 0.9800 . ?
C16 O3 1.2437 . ?
C16 N4 1.3213 . ?
C16 H16 0.9500 . ?
